data_7716351
loop_
_publ_author_name
'Gusev, Alexey'
'Nemec, Ivan'
'Herchel, Radovan'
'Baluda, Yuriy'
'Babeshkin, Konstantin'
'Efimov, Nikolay'
'Kiskin, Mikhail'
'Linert, Wolfgang'

_publ_section_title
;
 Lanthanide(III) SMMs with cationic and anionic complex fragments formed
 by a Schiff base: structure, luminescence, magnetic properties and <i>ab
 initio</i> calculations.
;
_journal_issue 27
_journal_name_full 'Dalton transactions (Cambridge, England : 2003)'
_journal_page_first 11531
_journal_page_last 11542
_journal_paper_doi 10.1039/d4dt01284d
_journal_volume 53
_journal_year 2024
_chemical_formula_sum 'C84 H99.4 N22 O13.4 Tb2'
_chemical_formula_weight 1949.49
_space_group_crystal_system monoclinic
_space_group_IT_number 13
_space_group_name_Hall '-P 2yac'
_space_group_name_H-M_alt 'P 1 2/n 1'
_atom_sites_solution_hydrogens mixed
_audit_creation_method SHELXL-2018/3
_audit_update_record
;
2023-05-02 deposited with the CCDC.	2024-05-30 downloaded from the CCDC.
;
_cell_angle_alpha 90
_cell_angle_beta 106.180(16)
_cell_angle_gamma 90
_cell_formula_units_Z 2
_cell_length_a 17.603(12)
_cell_length_b 10.429(10)
_cell_length_c 24.755(14)
_cell_measurement_reflns_used 6907
_cell_measurement_temperature 150(2)
_cell_measurement_theta_max 30.43
_cell_measurement_theta_min 2.30
_cell_volume 4365(6)
_computing_structure_refinement 'SHELXL-2018/3 (Sheldrick, 2018)'
_computing_structure_solution 'SHELXT 2014/5 (Sheldrick, 2014)'
_diffrn_ambient_temperature 150(2)
_diffrn_measured_fraction_theta_full 0.998
_diffrn_measured_fraction_theta_max 0.999
_diffrn_measurement_device_type 'Bruker APEX-II CCD'
_diffrn_measurement_method '\f and \w scans'
_diffrn_radiation_type MoK\a
_diffrn_radiation_wavelength 0.71073
_diffrn_reflns_av_R_equivalents 0.0934
_diffrn_reflns_av_unetI/netI 0.0915
_diffrn_reflns_Laue_measured_fraction_full 0.998
_diffrn_reflns_Laue_measured_fraction_max 0.999
_diffrn_reflns_limit_h_max 23
_diffrn_reflns_limit_h_min -23
_diffrn_reflns_limit_k_max 13
_diffrn_reflns_limit_k_min -13
_diffrn_reflns_limit_l_max 32
_diffrn_reflns_limit_l_min -32
_diffrn_reflns_number 45284
_diffrn_reflns_point_group_measured_fraction_full 0.998
_diffrn_reflns_point_group_measured_fraction_max 0.999
_diffrn_reflns_theta_full 25.242
_diffrn_reflns_theta_max 28.282
_diffrn_reflns_theta_min 2.132
_diffrn_source 'fine-focus sealed tube'
_exptl_absorpt_coefficient_mu 1.681
_exptl_absorpt_correction_T_max 0.7461
_exptl_absorpt_correction_T_min 0.6485
_exptl_absorpt_correction_type multi-scan
_exptl_absorpt_process_details
;
 Reference: Krause, L., Herbst-Irmer, R., Sheldrick G.M. & Stalke D.,
 J. Appl. Cryst. 48 (2015) 3-10.
;
_exptl_crystal_colour colourless
_exptl_crystal_density_diffrn 1.483
_exptl_crystal_description prismatic
_exptl_crystal_F_000 1989
_exptl_crystal_preparation 'Magnetic properties,Luminescent'
_exptl_crystal_size_max 0.100
_exptl_crystal_size_mid 0.060
_exptl_crystal_size_min 0.020
_refine_diff_density_max 1.514
_refine_diff_density_min -2.345
_refine_diff_density_rms 0.155
_refine_ls_extinction_method none
_refine_ls_goodness_of_fit_ref 1.035
_refine_ls_hydrogen_treatment constr
_refine_ls_matrix_type full
_refine_ls_number_parameters 559
_refine_ls_number_reflns 10824
_refine_ls_number_restraints 21
_refine_ls_restrained_S_all 1.045
_refine_ls_R_factor_all 0.0917
_refine_ls_R_factor_gt 0.0565
_refine_ls_shift/su_max 0.001
_refine_ls_shift/su_mean 0.000
_refine_ls_structure_factor_coef Fsqd
_refine_ls_weighting_details 'w=1/[\s^2^(Fo^2^)+(0.0268P)^2^+11.9528P] where P=(Fo^2^+2Fc^2^)/3'
_refine_ls_weighting_scheme calc
_refine_ls_wR_factor_gt 0.0970
_refine_ls_wR_factor_ref 0.1073
_reflns_Friedel_coverage 0.000
_reflns_number_gt 7520
_reflns_number_total 10824
_reflns_threshold_expression 'I > 2\s(I)'
_cod_data_source_file d4dt01284d2.cif
_cod_data_source_block tbp_a
_cod_depositor_comments
;
The following automatic conversions were performed:

data item '_exptl_absorpt_correction_type' value 'multi scan' was
changed to 'multi-scan' in accordance with the
/home/data/users/saulius/crontab/automatic-downloads/rss-feeds/RSC/lib/dictionaries/cif_core.dic
dictionary named 'cif_core.dic' version 2.4.2 last updated on
2011-04-26.

Automatic conversion script
Id: cif_fix_values 8170 2020-07-09 18:12:32Z antanas 

 Adding full bibliography for 7716349--7716351.cif.
;
_cod_original_sg_symbol_H-M 'P 2/n'
_cod_original_formula_sum 'C84 H99.40 N22 O13.40 Tb2'
_cod_database_code 7716351
_shelx_shelxl_version_number 2018/3
_shelx_space_group_comment
;
The symmetry employed for this shelxl refinement is uniquely defined
by the following loop, which should always be used as a source of
symmetry information in preference to the above space-group names.
They are only intended as comments.
;
_shelx_estimated_absorpt_t_min 0.850
_shelx_estimated_absorpt_t_max 0.967

loop_
_space_group_symop_operation_xyz
'x, y, z'
'-x+1/2, y, -z+1/2'
'-x, -y, -z'
'x-1/2, -y, z-1/2'

loop_
_atom_site_label
_atom_site_type_symbol
_atom_site_fract_x
_atom_site_fract_y
_atom_site_fract_z
_atom_site_U_iso_or_equiv
_atom_site_adp_type
_atom_site_occupancy
_atom_site_site_symmetry_order
_atom_site_calc_flag
_atom_site_refinement_flags_posn
_atom_site_refinement_flags_adp
_atom_site_refinement_flags_occupancy
_atom_site_disorder_assembly
_atom_site_disorder_group
Tb1 Tb 0.250000 0.71804(3) 0.750000 0.01224(9) Uani 1 2 d S T P . .
Tb2 Tb 0.750000 0.26459(3) 0.750000 0.01053(9) Uani 1 2 d S T P . .
O5 O 0.3749(2) 0.7735(3) 0.73615(15) 0.0174(8) Uani 1 1 d . . . . .
H5A H 0.370706 0.807983 0.699473 0.026 Uiso 1 1 d R U . . .
H5B H 0.409769 0.702141 0.734929 0.026 Uiso 1 1 d R U . . .
O1 O 0.84052(19) 0.1325(3) 0.72462(14) 0.0162(8) Uani 1 1 d . . . . .
O3 O 0.1939(2) 0.6551(3) 0.65906(15) 0.0174(8) Uani 1 1 d . . . . .
O4 O 0.1734(2) 0.5295(3) 0.75580(16) 0.0212(8) Uani 1 1 d . . . . .
O2 O 0.6462(2) 0.4046(4) 0.71759(15) 0.0195(8) Uani 1 1 d . . . . .
N4 N 0.7287(2) 0.3722(4) 0.83938(17) 0.0153(9) Uani 1 1 d . . . . .
N8 N 0.2127(3) 0.7153(4) 0.52307(18) 0.0233(10) Uani 1 1 d . . . . .
N7 N 0.1975(3) 0.6373(4) 0.56519(18) 0.0204(10) Uani 1 1 d . . . . .
N9 N 0.2222(2) 0.9230(4) 0.69122(17) 0.0142(9) Uani 1 1 d . . . . .
N5 N 0.4995(2) 0.5960(4) 0.74833(19) 0.0196(10) Uani 1 1 d . . . . .
N2 N 1.0282(3) -0.0122(4) 0.7716(2) 0.0190(10) Uani 1 1 d . . . . .
N3 N 0.8307(2) 0.1596(4) 0.84188(17) 0.0138(9) Uani 1 1 d . . . . .
N6 N 0.5339(3) 0.5297(4) 0.71188(18) 0.0191(10) Uani 1 1 d . . . . .
C26 C 0.2199(3) 0.8314(5) 0.6024(2) 0.0143(11) Uani 1 1 d . . . . .
N1 N 0.9630(3) 0.0391(4) 0.73010(18) 0.0169(10) Uani 1 1 d . . . . .
N00I N 0.1404(3) 0.3462(4) 0.7927(2) 0.0247(11) Uani 1 1 d . . . . .
C4 C 0.9654(3) 0.0479(5) 0.6734(2) 0.0165(11) Uani 1 1 d . . . . .
C25 C 0.2025(3) 0.7054(5) 0.6138(2) 0.0165(11) Uani 1 1 d . . . . .
C6 C 1.0097(3) -0.0314(6) 0.5964(2) 0.0264(14) Uani 1 1 d . . . . .
H6 H 1.037638 -0.092881 0.581042 0.032 Uiso 1 1 calc R U . . .
C3 C 1.0105(3) 0.0047(5) 0.8196(2) 0.0148(11) Uani 1 1 d . . . . .
C14 C 0.6731(3) 0.4473(5) 0.8442(2) 0.0167(11) Uani 1 1 d . . . . .
H14 H 0.673240 0.472820 0.881114 0.020 Uiso 1 1 calc R U . . .
C2 C 0.9354(3) 0.0643(5) 0.8113(2) 0.0148(11) Uani 1 1 d . . . . .
C1 C 0.9056(3) 0.0847(5) 0.7532(2) 0.0150(11) Uani 1 1 d . . . . .
C11 C 0.8968(3) 0.0986(5) 0.8531(2) 0.0167(11) Uani 1 1 d . . . . .
H11 H 0.921290 0.075188 0.891061 0.020 Uiso 1 1 calc R U . . .
C17 C 0.5464(3) 0.5730(5) 0.7994(2) 0.0197(12) Uani 1 1 d . . . . .
C35 C 0.2214(3) 0.9357(5) 0.6394(2) 0.0149(11) Uani 1 1 d . . . . .
H35 H 0.221868 1.020121 0.625057 0.018 Uiso 1 1 calc R U . . .
C18 C 0.4949(3) 0.5235(6) 0.6537(2) 0.0218(12) Uani 1 1 d . . . . .
C9 C 0.9270(3) 0.1484(5) 0.6405(2) 0.0183(11) Uani 1 1 d . . . . .
H9 H 0.898868 0.210071 0.655608 0.022 Uiso 1 1 calc R U . . .
C27 C 0.2250(3) 0.8305(6) 0.5462(2) 0.0212(12) Uani 1 1 d . . . . .
C5 C 1.0082(3) -0.0421(5) 0.6520(2) 0.0213(12) Uani 1 1 d . . . . .
H5 H 1.035895 -0.109452 0.675100 0.026 Uiso 1 1 calc DR U . . .
C36 C 0.2170(3) 1.0407(5) 0.7229(2) 0.0177(11) Uani 1 1 d . . . . .
H36A H 0.165205 1.044471 0.731118 0.021 Uiso 1 1 calc R U . . .
H36B H 0.221766 1.116923 0.700151 0.021 Uiso 1 1 calc R U . . .
C28 C 0.1778(3) 0.5074(5) 0.5537(2) 0.0233(13) Uani 1 1 d . . . . .
C15 C 0.6030(3) 0.4682(5) 0.7409(2) 0.0186(12) Uani 1 1 d . . . . .
C33 C 0.2036(4) 0.4425(6) 0.5132(2) 0.0324(15) Uani 1 1 d . . . . .
H33 H 0.235032 0.485805 0.493386 0.039 Uiso 1 1 calc R U . . .
C7 C 0.9703(3) 0.0691(6) 0.5629(2) 0.0272(14) Uani 1 1 d . . . . .
H7 H 0.971210 0.075859 0.524803 0.033 Uiso 1 1 calc R U . . .
C12 C 0.8020(3) 0.1914(5) 0.8901(2) 0.0193(12) Uani 1 1 d . . . . .
H12A H 0.841534 0.164529 0.925179 0.023 Uiso 1 1 calc R U . . .
H12B H 0.752241 0.144386 0.887447 0.023 Uiso 1 1 calc R U . . .
C16 C 0.6110(3) 0.4955(5) 0.7983(2) 0.0175(11) Uani 1 1 d . . . . .
C8 C 0.9301(3) 0.1585(6) 0.5854(2) 0.0236(13) Uani 1 1 d . . . . .
H8 H 0.904107 0.227927 0.562840 0.028 Uiso 1 1 calc R U . . .
C34 C 0.2468(4) 0.9390(6) 0.5138(2) 0.0267(14) Uani 1 1 d . . . . .
H34A H 0.301780 0.929001 0.512942 0.040 Uiso 1 1 calc R U . . .
H34B H 0.240899 1.020381 0.531998 0.040 Uiso 1 1 calc R U . . .
H34C H 0.211883 0.938541 0.475281 0.040 Uiso 1 1 calc R U . . .
C19 C 0.5082(3) 0.4210(6) 0.6218(2) 0.0230(13) Uani 1 1 d . . . . .
H19 H 0.543322 0.354185 0.639003 0.028 Uiso 1 1 calc R U . . .
C10 C 1.0673(3) -0.0339(5) 0.8742(2) 0.0221(12) Uani 1 1 d . . . . .
H10A H 1.113707 -0.074532 0.867016 0.033 Uiso 1 1 calc R U . . .
H10B H 1.041470 -0.094607 0.893616 0.033 Uiso 1 1 calc R U . . .
H10C H 1.083848 0.042232 0.897754 0.033 Uiso 1 1 calc R U . . .
C39 C 0.1506(4) 0.2636(6) 0.8418(3) 0.0378(16) Uani 1 1 d . . . . .
H39A H 0.193847 0.296625 0.872828 0.057 Uiso 1 1 calc R U . . .
H39B H 0.163304 0.176370 0.832462 0.057 Uiso 1 1 calc R U . . .
H39C H 0.101589 0.262410 0.853233 0.057 Uiso 1 1 calc R U . . .
C20 C 0.4701(4) 0.4165(7) 0.5647(3) 0.0352(16) Uani 1 1 d . . . . .
H20 H 0.478803 0.345900 0.542953 0.042 Uiso 1 1 calc R U . . .
C29 C 0.1326(4) 0.4425(6) 0.5831(3) 0.0359(16) Uani 1 1 d . . . . .
H29 H 0.114750 0.485367 0.611192 0.043 Uiso 1 1 calc R U . . .
C31 C 0.1390(4) 0.2509(6) 0.5302(3) 0.0439(18) Uani 1 1 d . . . . .
H31 H 0.125279 0.163535 0.522026 0.053 Uiso 1 1 calc R U . . .
C37 C 0.1809(3) 0.4535(5) 0.7954(3) 0.0227(12) Uani 1 1 d . . . . .
H37 H 0.218367 0.473954 0.830102 0.027 Uiso 1 1 calc R U . . .
C13 C 0.7874(3) 0.3338(6) 0.8921(2) 0.0203(13) Uani 1 1 d . . . . .
H13A H 0.767401 0.354297 0.924696 0.024 Uiso 1 1 calc R U . . .
H13B H 0.837457 0.381273 0.896310 0.024 Uiso 1 1 calc R U . . .
C23 C 0.4433(4) 0.6218(6) 0.6275(3) 0.0345(16) Uani 1 1 d . . . . .
H23 H 0.434150 0.692556 0.649067 0.041 Uiso 1 1 calc R U . . .
C21 C 0.4196(4) 0.5136(7) 0.5392(3) 0.0427(18) Uani 1 1 d . . . . .
H21 H 0.394289 0.510287 0.499926 0.051 Uiso 1 1 calc R U . . .
C22 C 0.4059(4) 0.6161(8) 0.5709(3) 0.0460(19) Uani 1 1 d . . . . .
H22 H 0.370546 0.682508 0.553399 0.055 Uiso 1 1 calc R U . . .
C38 C 0.0796(4) 0.3088(6) 0.7418(3) 0.0343(16) Uani 1 1 d . . . . .
H38A H 0.090386 0.221878 0.730854 0.052 Uiso 1 1 calc R U . . .
H38B H 0.079918 0.368653 0.711331 0.052 Uiso 1 1 calc R U . . .
H38C H 0.027640 0.310845 0.749050 0.052 Uiso 1 1 calc R U . . .
C24 C 0.5253(3) 0.6211(6) 0.8503(2) 0.0288(14) Uani 1 1 d . . . . .
H24A H 0.559549 0.693607 0.866424 0.043 Uiso 1 1 calc R U . . .
H24B H 0.532538 0.552255 0.878178 0.043 Uiso 1 1 calc R U . . .
H24C H 0.469943 0.649101 0.839561 0.043 Uiso 1 1 calc R U . . .
C32 C 0.1841(5) 0.3153(7) 0.5015(3) 0.0454(19) Uani 1 1 d . . . . .
H32 H 0.201794 0.271947 0.473523 0.055 Uiso 1 1 calc R U . . .
N10 N 0.3056(4) 1.2097(6) 0.3697(3) 0.072(2) Uani 1 1 d D . . . .
C30 C 0.1141(4) 0.3149(7) 0.5709(3) 0.049(2) Uani 1 1 d . . . . .
H30 H 0.083475 0.270426 0.590988 0.059 Uiso 1 1 calc R U . . .
O6 O 0.3620(6) 1.1380(8) 0.4547(4) 0.148(4) Uani 1 1 d D U . . .
C41 C 0.2279(4) 1.1521(8) 0.3545(4) 0.077(3) Uani 1 1 d D . . . .
H41A H 0.226530 1.080926 0.328441 0.116 Uiso 1 1 calc R U . . .
H41B H 0.188430 1.216489 0.336398 0.116 Uiso 1 1 calc R U . . .
H41C H 0.215942 1.119930 0.388447 0.116 Uiso 1 1 calc R U . . .
C40 C 0.3630(7) 1.1981(9) 0.4154(4) 0.135(6) Uani 1 1 d D U . . .
H40 H 0.410506 1.243140 0.416902 0.162 Uiso 1 1 calc R U . . .
O7 O 0.5134(8) 1.0729(12) 0.5018(5) 0.130(5) Uani 0.7 1 d . . P . .
C42 C 0.3227(7) 1.2894(11) 0.3246(5) 0.157(7) Uani 1 1 d D . . . .
H42A H 0.327473 1.233951 0.293786 0.235 Uiso 1 1 calc R U . . .
H42B H 0.372388 1.336131 0.339904 0.235 Uiso 1 1 calc R U . . .
H42C H 0.279541 1.350720 0.310510 0.235 Uiso 1 1 calc R U . . .

loop_
_atom_site_aniso_label
_atom_site_aniso_U_11
_atom_site_aniso_U_22
_atom_site_aniso_U_33
_atom_site_aniso_U_23
_atom_site_aniso_U_13
_atom_site_aniso_U_12
Tb1 0.01162(19) 0.00959(19) 0.0163(2) 0.000 0.00523(15) 0.000
Tb2 0.00788(17) 0.01359(19) 0.01019(19) 0.000 0.00265(14) 0.000
O5 0.0157(18) 0.0159(19) 0.022(2) 0.0036(15) 0.0086(15) 0.0045(15)
O1 0.0102(17) 0.027(2) 0.0110(19) 0.0026(15) 0.0022(14) 0.0046(15)
O3 0.019(2) 0.016(2) 0.017(2) -0.0030(15) 0.0044(16) -0.0034(15)
O4 0.0163(19) 0.018(2) 0.031(2) 0.0035(17) 0.0088(17) -0.0007(16)
O2 0.0164(19) 0.026(2) 0.015(2) -0.0016(16) 0.0024(15) 0.0107(16)
N4 0.010(2) 0.021(2) 0.015(2) -0.0036(18) 0.0040(18) 0.0004(18)
N8 0.029(3) 0.024(3) 0.015(2) 0.0016(19) 0.004(2) 0.005(2)
N7 0.023(3) 0.021(2) 0.016(2) -0.0039(19) 0.003(2) 0.002(2)
N9 0.010(2) 0.016(2) 0.017(2) 0.0031(17) 0.0039(18) 0.0040(17)
N5 0.013(2) 0.024(3) 0.025(3) 0.002(2) 0.010(2) 0.0056(19)
N2 0.014(2) 0.019(2) 0.022(3) -0.0011(19) 0.003(2) 0.0052(19)
N3 0.010(2) 0.022(2) 0.011(2) -0.0016(17) 0.0055(17) -0.0001(18)
N6 0.016(2) 0.023(3) 0.018(2) 0.0039(19) 0.0053(19) 0.0054(19)
C26 0.012(3) 0.020(3) 0.010(3) 0.001(2) 0.004(2) 0.001(2)
N1 0.012(2) 0.022(2) 0.015(2) 0.0033(19) 0.0028(19) 0.0052(19)
N00I 0.024(3) 0.013(2) 0.039(3) 0.005(2) 0.014(2) -0.001(2)
C4 0.010(2) 0.025(3) 0.013(3) -0.003(2) 0.001(2) -0.002(2)
C25 0.018(3) 0.013(3) 0.017(3) -0.004(2) 0.003(2) 0.004(2)
C6 0.030(3) 0.035(4) 0.015(3) -0.009(2) 0.009(3) 0.005(3)
C3 0.014(3) 0.015(3) 0.016(3) 0.003(2) 0.005(2) 0.002(2)
C14 0.015(3) 0.020(3) 0.017(3) -0.007(2) 0.008(2) -0.002(2)
C2 0.015(3) 0.016(3) 0.014(3) 0.000(2) 0.005(2) -0.001(2)
C1 0.015(3) 0.017(3) 0.015(3) -0.004(2) 0.008(2) -0.002(2)
C11 0.016(3) 0.024(3) 0.009(3) 0.009(2) 0.002(2) 0.001(2)
C17 0.016(3) 0.021(3) 0.023(3) -0.001(2) 0.007(2) -0.001(2)
C35 0.011(2) 0.015(3) 0.018(3) 0.004(2) 0.003(2) 0.001(2)
C18 0.013(3) 0.031(3) 0.022(3) 0.004(2) 0.006(2) 0.004(2)
C9 0.015(3) 0.022(3) 0.020(3) 0.001(2) 0.008(2) 0.000(2)
C27 0.019(3) 0.028(3) 0.014(3) 0.004(2) 0.000(2) 0.007(2)
C5 0.020(3) 0.027(3) 0.017(3) -0.001(2) 0.007(2) 0.007(2)
C36 0.022(3) 0.014(3) 0.019(3) 0.001(2) 0.008(2) 0.003(2)
C28 0.023(3) 0.020(3) 0.020(3) -0.005(2) -0.005(2) 0.000(2)
C15 0.014(3) 0.017(3) 0.026(3) 0.003(2) 0.007(2) -0.002(2)
C33 0.050(4) 0.030(3) 0.018(3) -0.007(3) 0.010(3) -0.001(3)
C7 0.032(3) 0.040(4) 0.010(3) -0.002(2) 0.007(2) -0.005(3)
C12 0.016(3) 0.029(3) 0.015(3) 0.001(2) 0.008(2) 0.004(2)
C16 0.017(3) 0.021(3) 0.017(3) -0.002(2) 0.008(2) 0.002(2)
C8 0.019(3) 0.029(3) 0.021(3) 0.003(2) 0.003(2) 0.000(2)
C34 0.033(3) 0.034(3) 0.011(3) 0.001(2) 0.005(3) 0.000(3)
C19 0.017(3) 0.028(3) 0.022(3) 0.001(2) 0.002(2) 0.005(2)
C10 0.018(3) 0.029(3) 0.021(3) 0.007(2) 0.006(2) 0.006(2)
C39 0.040(4) 0.026(3) 0.052(4) 0.014(3) 0.020(3) -0.003(3)
C20 0.024(3) 0.053(4) 0.029(4) -0.003(3) 0.007(3) 0.004(3)
C29 0.033(4) 0.032(4) 0.048(4) -0.019(3) 0.021(3) -0.012(3)
C31 0.051(4) 0.023(4) 0.055(5) -0.018(3) 0.010(4) -0.005(3)
C37 0.015(3) 0.022(3) 0.031(3) -0.004(2) 0.007(2) -0.002(2)
C13 0.013(3) 0.033(4) 0.013(3) -0.006(2) 0.001(2) 0.010(2)
C23 0.032(4) 0.038(4) 0.033(4) 0.010(3) 0.008(3) 0.021(3)
C21 0.032(4) 0.072(5) 0.020(4) 0.004(3) 0.000(3) 0.012(4)
C22 0.040(4) 0.065(5) 0.030(4) 0.018(4) 0.004(3) 0.026(4)
C38 0.029(3) 0.018(3) 0.050(4) -0.002(3) 0.003(3) -0.004(3)
C24 0.021(3) 0.037(4) 0.029(3) 0.001(3) 0.009(3) 0.011(3)
C32 0.076(6) 0.031(4) 0.031(4) -0.011(3) 0.018(4) 0.002(4)
N10 0.068(5) 0.040(4) 0.117(7) 0.000(4) 0.043(5) -0.005(4)
C30 0.045(4) 0.043(4) 0.064(5) -0.020(4) 0.025(4) -0.020(4)
O6 0.221(8) 0.108(6) 0.129(6) -0.007(5) 0.068(6) 0.036(6)
C41 0.065(6) 0.054(6) 0.121(9) -0.009(6) 0.040(6) -0.011(5)
C40 0.143(7) 0.131(7) 0.134(7) -0.011(5) 0.043(5) 0.005(5)
O7 0.153(11) 0.152(12) 0.093(8) 0.001(9) 0.045(8) -0.042(10)
C42 0.147(13) 0.124(12) 0.240(18) 0.063(12) 0.120(13) -0.028(10)

loop_
_atom_type_symbol
_atom_type_description
_atom_type_scat_dispersion_real
_atom_type_scat_dispersion_imag
_atom_type_scat_source
C C 0.0033 0.0016 'International Tables Vol C Tables 4.2.6.8 and 6.1.1.4'
H H 0.0000 0.0000 'International Tables Vol C Tables 4.2.6.8 and 6.1.1.4'
N N 0.0061 0.0033 'International Tables Vol C Tables 4.2.6.8 and 6.1.1.4'
O O 0.0106 0.0060 'International Tables Vol C Tables 4.2.6.8 and 6.1.1.4'
Tb Tb -0.1723 4.1537 'International Tables Vol C Tables 4.2.6.8 and 6.1.1.4'

loop_
_geom_angle_atom_site_label_1
_geom_angle_atom_site_label_2
_geom_angle_atom_site_label_3
_geom_angle
_geom_angle_site_symmetry_1
_geom_angle_site_symmetry_3
_geom_angle_publ_flag
O3 Tb1 O3 146.66(18) . 2_556 ?
O3 Tb1 O5 95.21(13) . . ?
O3 Tb1 O5 92.76(13) 2_556 . ?
O3 Tb1 O5 92.76(13) . 2_556 ?
O3 Tb1 O5 95.21(13) 2_556 2_556 ?
O5 Tb1 O5 151.96(17) . 2_556 ?
O3 Tb1 O4 74.29(13) . . ?
O3 Tb1 O4 78.63(13) 2_556 . ?
O5 Tb1 O4 139.31(12) . . ?
O5 Tb1 O4 68.72(13) 2_556 . ?
O3 Tb1 O4 78.63(13) . 2_556 ?
O3 Tb1 O4 74.29(13) 2_556 2_556 ?
O5 Tb1 O4 68.71(13) . 2_556 ?
O5 Tb1 O4 139.31(12) 2_556 2_556 ?
O4 Tb1 O4 70.68(18) . 2_556 ?
O3 Tb1 N9 139.64(13) . 2_556 ?
O3 Tb1 N9 73.62(14) 2_556 2_556 ?
O5 Tb1 N9 80.88(13) . 2_556 ?
O5 Tb1 N9 75.71(13) 2_556 2_556 ?
O4 Tb1 N9 132.06(14) . 2_556 ?
O4 Tb1 N9 134.02(13) 2_556 2_556 ?
O3 Tb1 N9 73.62(14) . . ?
O3 Tb1 N9 139.64(13) 2_556 . ?
O5 Tb1 N9 75.71(13) . . ?
O5 Tb1 N9 80.88(13) 2_556 . ?
O4 Tb1 N9 134.02(13) . . ?
O4 Tb1 N9 132.05(14) 2_556 . ?
N9 Tb1 N9 66.5(2) 2_556 . ?
O2 Tb2 O2 101.2(2) 2_656 . ?
O2 Tb2 O1 145.11(12) 2_656 2_656 ?
O2 Tb2 O1 86.15(14) . 2_656 ?
O2 Tb2 O1 86.15(14) 2_656 . ?
O2 Tb2 O1 145.11(12) . . ?
O1 Tb2 O1 107.20(19) 2_656 . ?
O2 Tb2 N3 140.26(13) 2_656 2_656 ?
O2 Tb2 N3 76.84(14) . 2_656 ?
O1 Tb2 N3 74.62(13) 2_656 2_656 ?
O1 Tb2 N3 76.06(13) . 2_656 ?
O2 Tb2 N3 76.84(14) 2_656 . ?
O2 Tb2 N3 140.25(13) . . ?
O1 Tb2 N3 76.06(13) 2_656 . ?
O1 Tb2 N3 74.62(13) . . ?
N3 Tb2 N3 129.5(2) 2_656 . ?
O2 Tb2 N4 73.63(13) 2_656 . ?
O2 Tb2 N4 74.56(13) . . ?
O1 Tb2 N4 75.71(13) 2_656 . ?
O1 Tb2 N4 139.40(12) . . ?
N3 Tb2 N4 139.72(13) 2_656 . ?
N3 Tb2 N4 66.76(14) . . ?
O2 Tb2 N4 74.57(13) 2_656 2_656 ?
O2 Tb2 N4 73.64(13) . 2_656 ?
O1 Tb2 N4 139.40(12) 2_656 2_656 ?
O1 Tb2 N4 75.71(13) . 2_656 ?
N3 Tb2 N4 66.76(14) 2_656 2_656 ?
N3 Tb2 N4 139.72(13) . 2_656 ?
N4 Tb2 N4 128.8(2) . 2_656 ?
Tb1 O5 H5A 113.3 . . ?
Tb1 O5 H5B 115.7 . . ?
H5A O5 H5B 98.1 . . ?
C1 O1 Tb2 131.5(3) . . ?
C25 O3 Tb1 128.2(3) . . ?
C37 O4 Tb1 129.1(4) . . ?
C15 O2 Tb2 134.0(3) . . ?
C14 N4 C13 116.5(4) . . ?
C14 N4 Tb2 129.6(3) . . ?
C13 N4 Tb2 113.8(3) . . ?
C27 N8 N7 104.3(4) . . ?
C25 N7 N8 111.7(4) . . ?
C25 N7 C28 128.8(5) . . ?
N8 N7 C28 119.5(4) . . ?
C35 N9 C36 117.3(4) . . ?
C35 N9 Tb1 127.0(3) . . ?
C36 N9 Tb1 115.1(3) . . ?
C17 N5 N6 105.0(4) . . ?
C3 N2 N1 104.8(4) . . ?
C11 N3 C12 115.7(4) . . ?
C11 N3 Tb2 130.2(3) . . ?
C12 N3 Tb2 113.3(3) . . ?
C15 N6 N5 111.6(4) . . ?
C15 N6 C18 127.9(5) . . ?
N5 N6 C18 120.2(4) . . ?
C25 C26 C35 123.9(5) . . ?
C25 C26 C27 105.6(5) . . ?
C35 C26 C27 130.1(5) . . ?
C1 N1 N2 111.7(4) . . ?
C1 N1 C4 128.0(4) . . ?
N2 N1 C4 120.1(4) . . ?
C37 N00I C38 121.8(5) . . ?
C37 N00I C39 121.2(5) . . ?
C38 N00I C39 116.8(5) . . ?
C9 C4 C5 120.9(5) . . ?
C9 C4 N1 119.2(5) . . ?
C5 C4 N1 119.9(5) . . ?
O3 C25 N7 123.8(5) . . ?
O3 C25 C26 130.3(5) . . ?
N7 C25 C26 105.9(5) . . ?
C5 C6 C7 120.5(5) . . ?
C5 C6 H6 119.8 . . ?
C7 C6 H6 119.8 . . ?
N2 C3 C2 111.7(5) . . ?
N2 C3 C10 120.8(5) . . ?
C2 C3 C10 127.4(5) . . ?
N4 C14 C16 124.9(5) . . ?
N4 C14 H14 117.5 . . ?
C16 C14 H14 117.5 . . ?
C1 C2 C3 106.4(4) . . ?
C1 C2 C11 125.8(5) . . ?
C3 C2 C11 127.8(5) . . ?
O1 C1 N1 123.9(5) . . ?
O1 C1 C2 130.8(5) . . ?
N1 C1 C2 105.3(4) . . ?
N3 C11 C2 123.4(5) . . ?
N3 C11 H11 118.3 . . ?
C2 C11 H11 118.3 . . ?
N5 C17 C16 112.3(5) . . ?
N5 C17 C24 120.5(5) . . ?
C16 C17 C24 127.1(5) . . ?
N9 C35 C26 123.9(5) . . ?
N9 C35 H35 118.0 . . ?
C26 C35 H35 118.0 . . ?
C19 C18 C23 119.4(5) . . ?
C19 C18 N6 120.2(5) . . ?
C23 C18 N6 120.4(5) . . ?
C4 C9 C8 119.4(5) . . ?
C4 C9 H9 120.3 . . ?
C8 C9 H9 120.3 . . ?
N8 C27 C26 112.5(5) . . ?
N8 C27 C34 119.4(5) . . ?
C26 C27 C34 128.0(5) . . ?
C6 C5 C4 118.8(5) . . ?
C6 C5 H5 120.6 . . ?
C4 C5 H5 120.6 . . ?
N9 C36 C36 109.1(3) . 2_556 ?
N9 C36 H36A 109.9 . . ?
C36 C36 H36A 109.9 2_556 . ?
N9 C36 H36B 109.9 . . ?
C36 C36 H36B 109.9 2_556 . ?
H36A C36 H36B 108.3 . . ?
C33 C28 C29 119.3(5) . . ?
C33 C28 N7 120.4(6) . . ?
C29 C28 N7 120.3(5) . . ?
O2 C15 N6 124.0(5) . . ?
O2 C15 C16 131.2(5) . . ?
N6 C15 C16 104.8(5) . . ?
C32 C33 C28 120.6(6) . . ?
C32 C33 H33 119.7 . . ?
C28 C33 H33 119.7 . . ?
C8 C7 C6 119.6(5) . . ?
C8 C7 H7 120.2 . . ?
C6 C7 H7 120.2 . . ?
N3 C12 C13 110.6(4) . . ?
N3 C12 H12A 109.5 . . ?
C13 C12 H12A 109.5 . . ?
N3 C12 H12B 109.5 . . ?
C13 C12 H12B 109.5 . . ?
H12A C12 H12B 108.1 . . ?
C17 C16 C15 106.3(5) . . ?
C17 C16 C14 129.2(5) . . ?
C15 C16 C14 124.5(5) . . ?
C7 C8 C9 120.8(5) . . ?
C7 C8 H8 119.6 . . ?
C9 C8 H8 119.6 . . ?
C27 C34 H34A 109.5 . . ?
C27 C34 H34B 109.5 . . ?
H34A C34 H34B 109.5 . . ?
C27 C34 H34C 109.5 . . ?
H34A C34 H34C 109.5 . . ?
H34B C34 H34C 109.5 . . ?
C20 C19 C18 119.7(5) . . ?
C20 C19 H19 120.1 . . ?
C18 C19 H19 120.1 . . ?
C3 C10 H10A 109.5 . . ?
C3 C10 H10B 109.5 . . ?
H10A C10 H10B 109.5 . . ?
C3 C10 H10C 109.5 . . ?
H10A C10 H10C 109.5 . . ?
H10B C10 H10C 109.5 . . ?
N00I C39 H39A 109.5 . . ?
N00I C39 H39B 109.5 . . ?
H39A C39 H39B 109.5 . . ?
N00I C39 H39C 109.5 . . ?
H39A C39 H39C 109.5 . . ?
H39B C39 H39C 109.5 . . ?
C21 C20 C19 120.7(6) . . ?
C21 C20 H20 119.7 . . ?
C19 C20 H20 119.7 . . ?
C30 C29 C28 119.1(6) . . ?
C30 C29 H29 120.5 . . ?
C28 C29 H29 120.5 . . ?
C32 C31 C30 119.1(6) . . ?
C32 C31 H31 120.4 . . ?
C30 C31 H31 120.4 . . ?
O4 C37 N00I 124.4(5) . . ?
O4 C37 H37 117.8 . . ?
N00I C37 H37 117.8 . . ?
N4 C13 C12 108.8(4) . . ?
N4 C13 H13A 109.9 . . ?
C12 C13 H13A 109.9 . . ?
N4 C13 H13B 109.9 . . ?
C12 C13 H13B 109.9 . . ?
H13A C13 H13B 108.3 . . ?
C22 C23 C18 120.3(6) . . ?
C22 C23 H23 119.8 . . ?
C18 C23 H23 119.8 . . ?
C20 C21 C22 119.9(6) . . ?
C20 C21 H21 120.0 . . ?
C22 C21 H21 120.0 . . ?
C23 C22 C21 120.0(6) . . ?
C23 C22 H22 120.0 . . ?
C21 C22 H22 120.0 . . ?
N00I C38 H38A 109.5 . . ?
N00I C38 H38B 109.5 . . ?
H38A C38 H38B 109.5 . . ?
N00I C38 H38C 109.5 . . ?
H38A C38 H38C 109.5 . . ?
H38B C38 H38C 109.5 . . ?
C17 C24 H24A 109.5 . . ?
C17 C24 H24B 109.5 . . ?
H24A C24 H24B 109.5 . . ?
C17 C24 H24C 109.5 . . ?
H24A C24 H24C 109.5 . . ?
H24B C24 H24C 109.5 . . ?
C31 C32 C33 120.4(6) . . ?
C31 C32 H32 119.8 . . ?
C33 C32 H32 119.8 . . ?
C40 N10 C41 129.8(9) . . ?
C40 N10 C42 115.8(8) . . ?
C41 N10 C42 114.3(8) . . ?
C31 C30 C29 121.5(7) . . ?
C31 C30 H30 119.2 . . ?
C29 C30 H30 119.2 . . ?
N10 C41 H41A 109.5 . . ?
N10 C41 H41B 109.5 . . ?
H41A C41 H41B 109.5 . . ?
N10 C41 H41C 109.5 . . ?
H41A C41 H41C 109.5 . . ?
H41B C41 H41C 109.5 . . ?
O6 C40 N10 126.3(13) . . ?
O6 C40 H40 116.9 . . ?
N10 C40 H40 116.9 . . ?
N10 C42 H42A 109.5 . . ?
N10 C42 H42B 109.5 . . ?
H42A C42 H42B 109.5 . . ?
N10 C42 H42C 109.5 . . ?
H42A C42 H42C 109.5 . . ?
H42B C42 H42C 109.5 . . ?

loop_
_geom_bond_atom_site_label_1
_geom_bond_atom_site_label_2
_geom_bond_distance
_geom_bond_site_symmetry_2
_geom_bond_publ_flag
Tb1 O3 2.288(4) . ?
Tb1 O3 2.288(4) 2_556 ?
Tb1 O5 2.389(4) . ?
Tb1 O5 2.389(4) 2_556 ?
Tb1 O4 2.411(4) . ?
Tb1 O4 2.411(4) 2_556 ?
Tb1 N9 2.555(4) 2_556 ?
Tb1 N9 2.555(4) . ?
Tb2 O2 2.302(4) 2_656 ?
Tb2 O2 2.302(4) . ?
Tb2 O1 2.322(4) 2_656 ?
Tb2 O1 2.322(4) . ?
Tb2 N3 2.567(4) 2_656 ?
Tb2 N3 2.567(4) . ?
Tb2 N4 2.600(4) . ?
Tb2 N4 2.600(4) 2_656 ?
O5 H5A 0.9598 . ?
O5 H5B 0.9706 . ?
O1 C1 1.268(6) . ?
O3 C25 1.285(6) . ?
O4 C37 1.239(7) . ?
O2 C15 1.263(6) . ?
N4 C14 1.285(6) . ?
N4 C13 1.477(6) . ?
N8 C27 1.323(7) . ?
N8 N7 1.406(6) . ?
N7 C25 1.378(6) . ?
N7 C28 1.407(7) . ?
N9 C35 1.286(6) . ?
N9 C36 1.473(6) . ?
N5 C17 1.325(7) . ?
N5 N6 1.401(6) . ?
N2 C3 1.322(7) . ?
N2 N1 1.414(6) . ?
N3 C11 1.287(6) . ?
N3 C12 1.458(6) . ?
N6 C15 1.385(6) . ?
N6 C18 1.414(7) . ?
C26 C25 1.396(7) . ?
C26 C35 1.418(7) . ?
C26 C27 1.420(7) . ?
N1 C1 1.378(6) . ?
N1 C4 1.420(7) . ?
N00I C37 1.318(7) . ?
N00I C38 1.461(7) . ?
N00I C39 1.461(7) . ?
C4 C9 1.383(7) . ?
C4 C5 1.397(7) . ?
C6 C5 1.388(7) . ?
C6 C7 1.394(8) . ?
C6 H6 0.9500 . ?
C3 C2 1.424(7) . ?
C3 C10 1.495(7) . ?
C14 C16 1.431(7) . ?
C14 H14 0.9500 . ?
C2 C1 1.403(7) . ?
C2 C11 1.433(7) . ?
C11 H11 0.9500 . ?
C17 C16 1.402(7) . ?
C17 C24 1.496(8) . ?
C35 H35 0.9500 . ?
C18 C19 1.388(8) . ?
C18 C23 1.402(8) . ?
C9 C8 1.383(7) . ?
C9 H9 0.9500 . ?
C27 C34 1.496(8) . ?
C5 H5 0.9500 . ?
C36 C36 1.511(10) 2_556 ?
C36 H36A 0.9900 . ?
C36 H36B 0.9900 . ?
C28 C33 1.386(8) . ?
C28 C29 1.396(8) . ?
C15 C16 1.417(7) . ?
C33 C32 1.380(9) . ?
C33 H33 0.9500 . ?
C7 C8 1.380(8) . ?
C7 H7 0.9500 . ?
C12 C13 1.510(8) . ?
C12 H12A 0.9900 . ?
C12 H12B 0.9900 . ?
C8 H8 0.9500 . ?
C34 H34A 0.9800 . ?
C34 H34B 0.9800 . ?
C34 H34C 0.9800 . ?
C19 C20 1.386(8) . ?
C19 H19 0.9500 . ?
C10 H10A 0.9800 . ?
C10 H10B 0.9800 . ?
C10 H10C 0.9800 . ?
C39 H39A 0.9800 . ?
C39 H39B 0.9800 . ?
C39 H39C 0.9800 . ?
C20 C21 1.379(9) . ?
C20 H20 0.9500 . ?
C29 C30 1.383(9) . ?
C29 H29 0.9500 . ?
C31 C32 1.378(10) . ?
C31 C30 1.378(10) . ?
C31 H31 0.9500 . ?
C37 H37 0.9500 . ?
C13 H13A 0.9900 . ?
C13 H13B 0.9900 . ?
C23 C22 1.375(9) . ?
C23 H23 0.9500 . ?
C21 C22 1.387(10) . ?
C21 H21 0.9500 . ?
C22 H22 0.9500 . ?
C38 H38A 0.9800 . ?
C38 H38B 0.9800 . ?
C38 H38C 0.9800 . ?
C24 H24A 0.9800 . ?
C24 H24B 0.9800 . ?
C24 H24C 0.9800 . ?
C32 H32 0.9500 . ?
N10 C40 1.295(8) . ?
N10 C41 1.445(7) . ?
N10 C42 1.488(8) . ?
C30 H30 0.9500 . ?
O6 C40 1.162(8) . ?
C41 H41A 0.9800 . ?
C41 H41B 0.9800 . ?
C41 H41C 0.9800 . ?
C40 H40 0.9500 . ?
O7 O7 1.59(2) 3_676 ?
C42 H42A 0.9800 . ?
C42 H42B 0.9800 . ?
C42 H42C 0.9800 . ?
